data_7001005
loop_
_publ_author_name
'Feltham, Humphrey L. C.'
'Cl\'erac, Rodolphe'
'Brooker, Sally'

_publ_section_title
;
 Hexa-, hepta- and dodeca-nuclear nickel(II) complexes of three
 Schiff-base ligands derived from 1,4-diformyl-2,3-dihydroxybenzene
;
_journal_coden_ASTM DTARAF
_journal_issue 16
_journal_name_full 'Dalton Transactions'
_journal_page_first 2965
_journal_page_last 2973
_journal_paper_doi 10.1039/b821782c
_journal_year 2009
_chemical_formula_sum 'C69 H118 N8 Ni7 O41'
_chemical_formula_weight 2126.68
_space_group_IT_number 15
_symmetry_cell_setting monoclinic
_symmetry_space_group_name_Hall '-C 2yc'
_symmetry_space_group_name_H-M 'C 1 2/c 1'
_atom_sites_solution_hydrogens geom
_atom_sites_solution_primary direct
_atom_sites_solution_secondary difmap
_audit_creation_method SHELXL-97
_cell_angle_alpha 90.00
_cell_angle_beta 115.786(2)
_cell_angle_gamma 90.00
_cell_formula_units_Z 4
_cell_length_a 27.5703(13)
_cell_length_b 15.6315(8)
_cell_length_c 23.8208(18)
_cell_measurement_reflns_used 8644
_cell_measurement_temperature 88(2)
_cell_measurement_theta_max 26.368
_cell_measurement_theta_min 2.708
_cell_volume 9243.7(10)
_computing_structure_refinement 'SHELXL-97 (Sheldrick, 1997)'
_computing_structure_solution 'SHELXS-97 (Sheldrick, 1990)'
_diffrn_ambient_temperature 88(2)
_diffrn_measured_fraction_theta_full 0.998
_diffrn_measured_fraction_theta_max 0.998
_diffrn_measurement_device_type 'Bruker Kappa Apex II area detector'
_diffrn_radiation_monochromator graphite
_diffrn_radiation_source 'fine-focus sealed tube'
_diffrn_radiation_type MoK\a
_diffrn_radiation_wavelength 0.71073
_diffrn_reflns_av_R_equivalents 0.0357
_diffrn_reflns_av_sigmaI/netI 0.0190
_diffrn_reflns_limit_h_max 34
_diffrn_reflns_limit_h_min -34
_diffrn_reflns_limit_k_max 19
_diffrn_reflns_limit_k_min -19
_diffrn_reflns_limit_l_max 29
_diffrn_reflns_limit_l_min -29
_diffrn_reflns_number 83002
_diffrn_reflns_theta_full 26.41
_diffrn_reflns_theta_max 26.41
_diffrn_reflns_theta_min 2.70
_exptl_absorpt_coefficient_mu 1.486
_exptl_absorpt_correction_T_max 1.000
_exptl_absorpt_correction_T_min 0.853
_exptl_absorpt_correction_type multi-scan
_exptl_absorpt_process_details 'SCALE (Bruker AXS Inc.)'
_exptl_crystal_colour brown
_exptl_crystal_density_diffrn 1.528
_exptl_crystal_density_method 'not measured'
_exptl_crystal_description block
_exptl_crystal_F_000 4448
_exptl_crystal_size_max 0.50
_exptl_crystal_size_mid 0.26
_exptl_crystal_size_min 0.20
_refine_diff_density_max 2.286
_refine_diff_density_min -0.707
_refine_diff_density_rms 0.099
_refine_ls_extinction_method none
_refine_ls_goodness_of_fit_ref 1.058
_refine_ls_hydrogen_treatment constr
_refine_ls_matrix_type full
_refine_ls_number_parameters 589
_refine_ls_number_reflns 9467
_refine_ls_number_restraints 0
_refine_ls_restrained_S_all 1.058
_refine_ls_R_factor_all 0.0487
_refine_ls_R_factor_gt 0.0410
_refine_ls_shift/su_max 0.000
_refine_ls_shift/su_mean 0.000
_refine_ls_structure_factor_coef Fsqd
_refine_ls_weighting_details 'calc w=1/[\s^2^(Fo^2^)+(0.0667P)^2^+49.6691P] where P=(Fo^2^+2Fc^2^)/3'
_refine_ls_weighting_scheme calc
_refine_ls_wR_factor_gt 0.1230
_refine_ls_wR_factor_ref 0.1308
_reflns_number_gt 8244
_reflns_number_total 9467
_reflns_threshold_expression >2sigma(I)
_cod_data_source_file B821782C.txt
_cod_data_source_block hf4a
_cod_depositor_comments
;
The following automatic conversions were performed:
'_symmetry_cell_setting' value 'Monoclinic' changed to 'monoclinic'
according to '/home/saulius/struct/CIF-dictionaries/cif_core.dic'
dictionary named 'cif_core.dic' version 2.4.1 from 2010-06-29.

Automatic conversion script
Id: cif_fix_enum 1527 2010-12-29 10:47:43Z saulius 
;
_cod_original_cell_volume 9243.7(9)
_cod_original_sg_symbol_H-M C2/c
_cod_database_code 7001005

loop_
_symmetry_equiv_pos_as_xyz
'x, y, z'
'-x, y, -z+1/2'
'x+1/2, y+1/2, z'
'-x+1/2, y+1/2, -z+1/2'
'-x, -y, -z'
'x, -y, z-1/2'
'-x+1/2, -y+1/2, -z'
'x+1/2, -y+1/2, z-1/2'

loop_
_atom_site_label
_atom_site_type_symbol
_atom_site_fract_x
_atom_site_fract_y
_atom_site_fract_z
_atom_site_U_iso_or_equiv
_atom_site_adp_type
_atom_site_occupancy
_atom_site_symmetry_multiplicity
_atom_site_calc_flag
_atom_site_refinement_flags
_atom_site_disorder_assembly
_atom_site_disorder_group
Ni1 Ni -0.053961(15) 0.16870(3) 0.090570(18) 0.01900(11) Uani 1 1 d . . .
Ni2 Ni -0.121000(16) 0.02065(3) 0.146836(19) 0.02048(11) Uani 1 1 d . . .
Ni3 Ni -0.096397(17) 0.33161(3) -0.020572(19) 0.02394(12) Uani 1 1 d . . .
Ni4 Ni 0.0000 0.12873(3) 0.2500 0.01739(13) Uani 1 2 d S . .
O1 O -0.11791(8) 0.12973(14) 0.10758(10) 0.0198(4) Uani 1 1 d . . .
O2 O -0.11507(8) 0.24565(14) 0.03007(10) 0.0204(4) Uani 1 1 d . . .
O3 O -0.18028(10) 0.11635(17) 0.29135(12) 0.0308(5) Uani 1 1 d . . .
H3X H -0.1570 0.1557 0.2939 0.037 Uiso 1 1 d . . .
O4 O -0.07989(10) 0.43640(18) -0.06552(12) 0.0350(6) Uani 1 1 d . . .
H4X H -0.0950 0.4145 -0.1076 0.042 Uiso 1 1 d . . .
N1 N -0.17704(10) 0.06015(17) 0.17246(12) 0.0211(5) Uani 1 1 d . . .
N2 N -0.16063(11) 0.40281(18) -0.03330(13) 0.0251(6) Uani 1 1 d . . .
C1 C -0.15452(12) 0.1910(2) 0.09253(14) 0.0185(6) Uani 1 1 d . . .
C2 C -0.15207(12) 0.2568(2) 0.05117(14) 0.0197(6) Uani 1 1 d . . .
C3 C -0.18815(12) 0.3253(2) 0.03605(15) 0.0216(6) Uani 1 1 d . . .
C4 C -0.22600(13) 0.3302(2) 0.06163(15) 0.0231(7) Uani 1 1 d . . .
H4 H -0.2496 0.3779 0.0520 0.028 Uiso 1 1 calc R . .
C5 C -0.22903(12) 0.2674(2) 0.09974(15) 0.0224(6) Uani 1 1 d . . .
H5 H -0.2549 0.2716 0.1159 0.027 Uiso 1 1 calc R . .
C6 C -0.19395(12) 0.1963(2) 0.11541(14) 0.0198(6) Uani 1 1 d . . .
C7 C -0.20170(12) 0.1322(2) 0.15482(14) 0.0200(6) Uani 1 1 d . . .
H7 H -0.2280 0.1448 0.1693 0.024 Uiso 1 1 calc R . .
C8 C -0.19154(14) 0.0075(2) 0.21424(16) 0.0261(7) Uani 1 1 d . . .
H8A H -0.1830 -0.0532 0.2105 0.031 Uiso 1 1 calc R . .
H8B H -0.2308 0.0119 0.2012 0.031 Uiso 1 1 calc R . .
C9 C -0.16151(14) 0.0353(2) 0.28201(17) 0.0299(7) Uani 1 1 d . . .
H9A H -0.1669 -0.0077 0.3093 0.036 Uiso 1 1 calc R . .
H9B H -0.1225 0.0388 0.2935 0.036 Uiso 1 1 calc R . .
C10 C -0.19175(13) 0.3942(2) -0.00663(15) 0.0242(7) Uani 1 1 d . . .
H10 H -0.2192 0.4357 -0.0153 0.029 Uiso 1 1 calc R . .
C11 C -0.16907(15) 0.4734(2) -0.07667(18) 0.0329(8) Uani 1 1 d . . .
H11A H -0.1902 0.5195 -0.0691 0.040 Uiso 1 1 calc R . .
H11B H -0.1890 0.4533 -0.1202 0.040 Uiso 1 1 calc R . .
C12 C -0.11342(15) 0.5066(3) -0.06559(19) 0.0352(8) Uani 1 1 d . . .
H12A H -0.1170 0.5477 -0.0988 0.042 Uiso 1 1 calc R . .
H12B H -0.0967 0.5369 -0.0251 0.042 Uiso 1 1 calc R . .
O21 O -0.00249(8) 0.10120(14) 0.16330(10) 0.0201(4) Uani 1 1 d . . .
O22 O 0.05758(9) 0.03605(14) 0.27160(10) 0.0214(4) Uani 1 1 d . . .
O23 O -0.16601(11) -0.00583(18) -0.04245(12) 0.0360(6) Uani 1 1 d . . .
H23X H -0.1885 -0.0238 -0.0750 0.043 Uiso 1 1 d . . .
O24 O 0.18018(10) -0.01906(16) 0.44177(12) 0.0301(5) Uani 1 1 d . . .
H24X H 0.1753 -0.0049 0.4741 0.036 Uiso 1 1 d . . .
N21 N -0.06126(11) 0.07039(19) 0.02992(13) 0.0251(6) Uani 1 1 d . . .
N22 N 0.11313(12) -0.10575(19) 0.34033(15) 0.0286(6) Uani 1 1 d . . .
C21 C 0.01021(12) 0.0196(2) 0.16367(16) 0.0220(6) Uani 1 1 d . . .
C22 C 0.04310(12) -0.0171(2) 0.22358(16) 0.0224(6) Uani 1 1 d . . .
C23 C 0.05716(14) -0.1046(2) 0.22890(17) 0.0271(7) Uani 1 1 d . . .
C24 C 0.03967(15) -0.1552(2) 0.17430(19) 0.0318(8) Uani 1 1 d . . .
H24 H 0.0487 -0.2142 0.1776 0.038 Uiso 1 1 calc R . .
C25 C 0.01012(15) -0.1203(2) 0.11739(18) 0.0311(8) Uani 1 1 d . . .
H25 H -0.0001 -0.1550 0.0813 0.037 Uiso 1 1 calc R . .
C26 C -0.00613(13) -0.0324(2) 0.11026(17) 0.0261(7) Uani 1 1 d . . .
C27 C -0.03864(14) -0.0027(2) 0.04708(16) 0.0271(7) Uani 1 1 d . . .
H27 H -0.0437 -0.0422 0.0147 0.033 Uiso 1 1 calc R . .
C28 C -0.09251(14) 0.0831(2) -0.03761(15) 0.0283(7) Uani 1 1 d . . .
H28A H -0.0826 0.0387 -0.0604 0.034 Uiso 1 1 calc R . .
H28B H -0.0838 0.1397 -0.0495 0.034 Uiso 1 1 calc R . .
C29 C -0.15263(14) 0.0780(2) -0.05580(16) 0.0290(7) Uani 1 1 d . . .
H29A H -0.1625 0.1212 -0.0322 0.035 Uiso 1 1 calc R . .
H29B H -0.1732 0.0903 -0.1008 0.035 Uiso 1 1 calc R . .
C30 C 0.08756(15) -0.1451(2) 0.28833(19) 0.0304(8) Uani 1 1 d . . .
H30 H 0.0888 -0.2058 0.2891 0.036 Uiso 1 1 calc R . .
C31 C 0.14168(17) -0.1552(2) 0.39816(19) 0.0367(9) Uani 1 1 d . . .
H31A H 0.1504 -0.2131 0.3884 0.044 Uiso 1 1 calc R . .
H31B H 0.1189 -0.1610 0.4206 0.044 Uiso 1 1 calc R . .
C32 C 0.19270(16) -0.1073(2) 0.43777(18) 0.0353(8) Uani 1 1 d . . .
H32A H 0.2097 -0.1326 0.4800 0.042 Uiso 1 1 calc R . .
H32B H 0.2184 -0.1118 0.4191 0.042 Uiso 1 1 calc R . .
O50 O -0.14106(10) 0.27026(17) -0.10494(11) 0.0303(5) Uani 1 1 d . . .
C51 C -0.1805(2) 0.2328(3) -0.21152(18) 0.0467(10) Uani 1 1 d . . .
H51A H -0.1753 0.1730 -0.1977 0.056 Uiso 1 1 calc R . .
H51B H -0.1706 0.2396 -0.2461 0.056 Uiso 1 1 calc R . .
H51C H -0.2184 0.2487 -0.2254 0.056 Uiso 1 1 calc R . .
C50 C -0.14539(15) 0.2898(3) -0.15815(17) 0.0341(8) Uani 1 1 d . . .
O51 O -0.12419(13) 0.3539(2) -0.17040(13) 0.0457(7) Uani 1 1 d . . .
O60 O -0.02807(10) 0.27660(17) -0.01676(11) 0.0299(5) Uani 1 1 d . . .
O61 O 0.01001(9) 0.21607(16) 0.07779(11) 0.0254(5) Uani 1 1 d . . .
C60 C 0.01157(14) 0.2479(2) 0.02982(16) 0.0270(7) Uani 1 1 d . . .
C61 C 0.06653(14) 0.2520(3) 0.02967(17) 0.0314(8) Uani 1 1 d . . .
H61A H 0.0626 0.2727 -0.0110 0.038 Uiso 1 1 calc R . .
H61B H 0.0827 0.1949 0.0374 0.038 Uiso 1 1 calc R . .
H61C H 0.0898 0.2912 0.0624 0.038 Uiso 1 1 calc R . .
O70 O -0.04144(9) 0.27657(14) 0.15090(10) 0.0201(4) Uani 1 1 d . . .
O71 O -0.05629(9) 0.22284(14) 0.22864(10) 0.0199(4) Uani 1 1 d . . .
C70 C -0.05820(12) 0.2830(2) 0.19236(14) 0.0196(6) Uani 1 1 d . . .
C71 C -0.08193(15) 0.3670(2) 0.19917(16) 0.0280(7) Uani 1 1 d . . .
H71A H -0.0690 0.4129 0.1812 0.034 Uiso 1 1 calc R . .
H71B H -0.0709 0.3787 0.2435 0.034 Uiso 1 1 calc R . .
H71C H -0.1213 0.3640 0.1773 0.034 Uiso 1 1 calc R . .
O80 O -0.05278(9) 0.39454(15) 0.06548(11) 0.0268(5) Uani 1 1 d . . .
H80 H -0.0490 0.3550 0.0910 0.032 Uiso 1 1 d . . .
C81 C -0.00215(15) 0.4361(3) 0.08169(19) 0.0376(9) Uani 1 1 d . . .
H81A H 0.0272 0.3973 0.1067 0.045 Uiso 1 1 calc R . .
H81B H -0.0001 0.4879 0.1058 0.045 Uiso 1 1 calc R . .
H81C H 0.0011 0.4517 0.0436 0.045 Uiso 1 1 calc R . .
O100 O -0.09944(9) 0.22789(17) 0.31118(11) 0.0284(5) Uani 1 1 d . . .
H10X H -0.0688 0.2210 0.3420 0.034 Uiso 1 1 d . . .
H10Y H -0.0900 0.2280 0.2834 0.034 Uiso 1 1 d . . .
O110 O -0.16978(14) 0.3488(2) 0.31138(16) 0.0531(8) Uani 1 1 d . . .
H11X H -0.1427 0.3176 0.3116 0.064 Uiso 1 1 d . . .
C110 C -0.1850(2) 0.4066(4) 0.2625(2) 0.0597(14) Uani 1 1 d . . .
H11C H -0.1944 0.3755 0.2235 0.072 Uiso 1 1 calc R . .
H11D H -0.1551 0.4458 0.2699 0.072 Uiso 1 1 calc R . .
H11E H -0.2163 0.4393 0.2597 0.072 Uiso 1 1 calc R . .
C120 C -0.2117(3) 0.2592(5) 0.4153(5) 0.107(3) Uani 0.50 1 d P A 1
H12C H -0.1885 0.2498 0.4597 0.128 Uiso 0.50 1 calc PR A 1
H12D H -0.2027 0.2175 0.3906 0.128 Uiso 0.50 1 calc PR A 1
H12E H -0.2495 0.2523 0.4071 0.128 Uiso 0.50 1 calc PR A 1
O120 O -0.2044(5) 0.3332(6) 0.4005(6) 0.083(3) Uani 0.50 1 d P A 1
H12X H -0.1897 0.3412 0.3756 0.099 Uiso 0.50 1 d P B 1
C121 C -0.2117(3) 0.2592(5) 0.4153(5) 0.107(3) Uani 0.50 1 d P C 2
H12F H -0.1732 0.2589 0.4254 0.128 Uiso 0.50 1 calc PR C 2
H12G H -0.2265 0.2016 0.4027 0.128 Uiso 0.50 1 calc PR C 2
H12H H -0.2165 0.2770 0.4520 0.128 Uiso 0.50 1 calc PR C 2
O121 O -0.2373(3) 0.3137(6) 0.3686(3) 0.0528(19) Uani 0.50 1 d P C 2
H12Y H -0.2140 0.3230 0.3540 0.063 Uiso 0.50 1 d P D 2
O130 O -0.24180(14) 0.0582(2) 0.34902(16) 0.0563(9) Uani 1 1 d . . .
H13X H -0.2730 0.0773 0.3430 0.068 Uiso 1 1 d . . .
H13Y H -0.2260 0.0769 0.3311 0.068 Uiso 1 1 d . . .
O140 O -0.4187(4) 0.1324(5) 0.2502(4) 0.065(2) Uani 0.50 1 d P E 2
H14X H -0.4359 0.1671 0.2714 0.078 Uiso 0.50 1 d P F 2
C140 C -0.3493(7) 0.1368(11) 0.2964(6) 0.096(5) Uani 0.50 1 d P E 2
H14A H -0.3416 0.1772 0.3307 0.115 Uiso 0.50 1 calc PR E 2
H14B H -0.3313 0.1559 0.2710 0.115 Uiso 0.50 1 calc PR E 2
H14C H -0.3361 0.0799 0.3134 0.115 Uiso 0.50 1 calc PR E 2
O150 O -0.3282(7) 0.1210(12) 0.3704(8) 0.159(6) Uiso 0.50 1 d P G 1
H15X H -0.3280 0.1180 0.3340 0.190 Uiso 0.50 1 d P H 1
C150 C -0.3877(7) 0.1421(13) 0.3625(9) 0.112(5) Uiso 0.50 1 d P G 1
H15A H -0.3957 0.1065 0.3912 0.134 Uiso 0.50 1 calc PR G 1
H15B H -0.4138 0.1301 0.3195 0.134 Uiso 0.50 1 calc PR G 1
H15C H -0.3899 0.2026 0.3719 0.134 Uiso 0.50 1 calc PR G 1
O160 O -0.3751(7) 0.0918(12) 0.4190(8) 0.153(6) Uiso 0.50 1 d P I 2
H16X H -0.3397 0.0725 0.4130 0.183 Uiso 0.50 1 d P J 2
C160 C -0.3299(7) 0.1475(11) 0.4663(8) 0.096(4) Uiso 0.50 1 d P I 2
H16A H -0.3362 0.2075 0.4531 0.115 Uiso 0.50 1 calc PR I 2
H16B H -0.2952 0.1289 0.4685 0.115 Uiso 0.50 1 calc PR I 2
H16C H -0.3295 0.1416 0.5075 0.115 Uiso 0.50 1 calc PR I 2

loop_
_atom_site_aniso_label
_atom_site_aniso_U_11
_atom_site_aniso_U_22
_atom_site_aniso_U_33
_atom_site_aniso_U_23
_atom_site_aniso_U_13
_atom_site_aniso_U_12
Ni1 0.0174(2) 0.0243(2) 0.0193(2) -0.00309(15) 0.01163(16) -0.00386(15)
Ni2 0.0205(2) 0.0202(2) 0.0250(2) -0.00312(15) 0.01388(17) -0.00395(15)
Ni3 0.0211(2) 0.0320(2) 0.0207(2) 0.00147(16) 0.01082(17) -0.00799(17)
Ni4 0.0167(3) 0.0186(3) 0.0205(3) 0.000 0.0115(2) 0.000
O1 0.0189(10) 0.0221(11) 0.0221(11) -0.0014(9) 0.0123(9) -0.0028(8)
O2 0.0186(10) 0.0264(11) 0.0197(10) -0.0018(9) 0.0116(9) -0.0049(9)
O3 0.0287(12) 0.0392(14) 0.0304(13) -0.0017(11) 0.0185(11) 0.0023(11)
O4 0.0287(13) 0.0426(15) 0.0342(14) 0.0086(11) 0.0142(11) -0.0100(11)
N1 0.0196(13) 0.0250(13) 0.0216(13) -0.0020(11) 0.0117(11) -0.0049(11)
N2 0.0228(13) 0.0278(14) 0.0238(14) 0.0024(11) 0.0094(11) -0.0080(11)
C1 0.0167(14) 0.0230(15) 0.0174(14) -0.0054(12) 0.0089(12) -0.0055(11)
C2 0.0173(14) 0.0251(15) 0.0175(14) -0.0046(12) 0.0083(12) -0.0071(12)
C3 0.0182(14) 0.0244(16) 0.0217(15) -0.0018(12) 0.0083(12) -0.0063(12)
C4 0.0201(15) 0.0236(16) 0.0257(16) -0.0030(12) 0.0100(13) -0.0018(12)
C5 0.0184(14) 0.0271(16) 0.0245(15) -0.0040(13) 0.0118(13) -0.0038(12)
C6 0.0166(14) 0.0249(15) 0.0191(14) -0.0039(12) 0.0089(12) -0.0053(12)
C7 0.0158(14) 0.0272(16) 0.0202(14) -0.0040(12) 0.0108(12) -0.0043(12)
C8 0.0248(16) 0.0298(17) 0.0299(17) 0.0054(14) 0.0177(14) -0.0020(13)
C9 0.0285(17) 0.039(2) 0.0288(18) 0.0063(15) 0.0187(15) 0.0060(15)
C10 0.0212(15) 0.0243(16) 0.0249(16) -0.0012(13) 0.0079(13) -0.0051(12)
C11 0.0302(18) 0.0356(19) 0.0326(19) 0.0097(15) 0.0133(15) -0.0065(15)
C12 0.0326(19) 0.035(2) 0.035(2) 0.0088(16) 0.0127(16) -0.0139(16)
O21 0.0201(10) 0.0216(11) 0.0230(11) -0.0025(9) 0.0134(9) -0.0009(8)
O22 0.0210(11) 0.0213(11) 0.0256(11) -0.0008(9) 0.0135(9) 0.0021(9)
O23 0.0381(14) 0.0404(15) 0.0294(13) -0.0111(11) 0.0146(12) -0.0168(12)
O24 0.0359(14) 0.0282(13) 0.0287(13) 0.0073(10) 0.0164(11) 0.0095(10)
N21 0.0230(13) 0.0344(16) 0.0250(14) -0.0081(12) 0.0171(12) -0.0067(12)
N22 0.0299(15) 0.0231(14) 0.0382(17) 0.0058(12) 0.0197(13) 0.0048(12)
C21 0.0175(14) 0.0255(16) 0.0294(16) -0.0053(13) 0.0162(13) -0.0033(12)
C22 0.0181(14) 0.0243(16) 0.0311(17) -0.0035(13) 0.0166(13) -0.0029(12)
C23 0.0252(16) 0.0221(16) 0.0397(19) -0.0032(14) 0.0193(15) -0.0009(13)
C24 0.0323(18) 0.0213(16) 0.049(2) -0.0071(15) 0.0245(17) -0.0007(14)
C25 0.0308(18) 0.0286(18) 0.040(2) -0.0117(15) 0.0214(16) -0.0032(14)
C26 0.0231(16) 0.0289(17) 0.0331(18) -0.0084(14) 0.0185(14) -0.0041(13)
C27 0.0262(16) 0.0333(18) 0.0297(17) -0.0125(14) 0.0193(14) -0.0054(14)
C28 0.0275(17) 0.0393(19) 0.0229(16) -0.0086(14) 0.0154(14) -0.0059(14)
C29 0.0280(17) 0.0365(19) 0.0256(17) -0.0094(14) 0.0147(14) -0.0082(14)
C30 0.0310(18) 0.0197(15) 0.048(2) -0.0001(15) 0.0240(17) 0.0015(14)
C31 0.047(2) 0.0251(17) 0.043(2) 0.0112(16) 0.0246(19) 0.0087(16)
C32 0.040(2) 0.0323(19) 0.036(2) 0.0115(16) 0.0187(17) 0.0162(16)
O50 0.0285(13) 0.0431(15) 0.0206(12) -0.0002(10) 0.0117(10) -0.0070(11)
C51 0.056(3) 0.057(3) 0.0233(19) -0.0043(18) 0.0138(18) 0.002(2)
C50 0.0324(19) 0.045(2) 0.0268(18) 0.0013(16) 0.0151(15) 0.0050(16)
O51 0.0604(19) 0.0535(18) 0.0316(14) 0.0076(13) 0.0278(14) -0.0042(15)
O60 0.0252(12) 0.0440(15) 0.0253(12) -0.0011(11) 0.0153(10) -0.0062(11)
O61 0.0207(11) 0.0362(13) 0.0244(11) -0.0019(10) 0.0146(9) -0.0070(9)
C60 0.0248(16) 0.0344(18) 0.0275(17) -0.0072(14) 0.0166(14) -0.0086(14)
C61 0.0246(17) 0.046(2) 0.0302(18) -0.0047(16) 0.0184(15) -0.0091(15)
O70 0.0190(10) 0.0232(11) 0.0200(10) -0.0020(8) 0.0102(9) -0.0041(8)
O71 0.0187(10) 0.0223(11) 0.0209(11) 0.0002(9) 0.0105(9) 0.0007(8)
C70 0.0148(14) 0.0226(15) 0.0203(15) -0.0019(12) 0.0066(12) -0.0019(11)
C71 0.0326(18) 0.0256(17) 0.0284(17) 0.0021(14) 0.0156(15) 0.0043(14)
O80 0.0254(12) 0.0288(12) 0.0255(12) 0.0013(10) 0.0105(10) -0.0103(10)
C81 0.0302(19) 0.043(2) 0.037(2) -0.0021(17) 0.0123(16) -0.0172(17)
O100 0.0216(11) 0.0419(14) 0.0248(12) -0.0002(10) 0.0131(10) 0.0039(10)
O110 0.061(2) 0.0563(19) 0.0542(19) 0.0004(16) 0.0370(17) 0.0174(16)
C110 0.062(3) 0.071(3) 0.057(3) 0.003(3) 0.035(3) 0.028(3)
C120 0.077(4) 0.085(5) 0.192(9) 0.067(6) 0.090(6) 0.037(4)
O120 0.118(9) 0.053(5) 0.121(9) -0.010(5) 0.094(8) -0.007(5)
C121 0.077(4) 0.085(5) 0.192(9) 0.067(6) 0.090(6) 0.037(4)
O121 0.034(3) 0.085(6) 0.042(4) 0.004(4) 0.019(3) 0.013(4)
O130 0.0531(19) 0.073(2) 0.0517(19) 0.0209(17) 0.0315(16) 0.0229(17)
O140 0.103(6) 0.055(4) 0.078(5) 0.011(4) 0.078(5) 0.015(4)
C140 0.142(14) 0.104(11) 0.066(8) -0.001(8) 0.068(9) -0.027(10)

loop_
_atom_type_symbol
_atom_type_description
_atom_type_scat_dispersion_real
_atom_type_scat_dispersion_imag
_atom_type_scat_source
C C 0.0033 0.0016 'International Tables Vol C Tables 4.2.6.8 and 6.1.1.4'
H H 0.0000 0.0000 'International Tables Vol C Tables 4.2.6.8 and 6.1.1.4'
N N 0.0061 0.0033 'International Tables Vol C Tables 4.2.6.8 and 6.1.1.4'
O O 0.0106 0.0060 'International Tables Vol C Tables 4.2.6.8 and 6.1.1.4'
Ni Ni 0.3393 1.1124 'International Tables Vol C Tables 4.2.6.8 and 6.1.1.4'

loop_
_geom_angle_atom_site_label_1
_geom_angle_atom_site_label_2
_geom_angle_atom_site_label_3
_geom_angle
_geom_angle_site_symmetry_1
_geom_angle_site_symmetry_3
_geom_angle_publ_flag
O21 Ni1 O61 89.27(9) . . y
O21 Ni1 N21 91.72(11) . . y
O61 Ni1 N21 89.61(10) . . y
O21 Ni1 O2 166.11(8) . . y
O61 Ni1 O2 100.34(9) . . y
N21 Ni1 O2 98.30(10) . . y
O21 Ni1 O1 91.09(9) . . y
O61 Ni1 O1 175.41(9) . . y
N21 Ni1 O1 94.96(9) . . y
O2 Ni1 O1 78.54(8) . . y
O21 Ni1 O70 89.29(9) . . y
O61 Ni1 O70 85.28(9) . . y
N21 Ni1 O70 174.77(10) . . y
O2 Ni1 O70 81.61(8) . . y
O1 Ni1 O70 90.15(8) . . y
O1 Ni2 O22 99.12(9) . 2 y
O1 Ni2 N1 94.41(10) . . y
O22 Ni2 N1 97.65(10) 2 . y
O1 Ni2 N22 155.17(11) . 2 y
O22 Ni2 N22 88.82(11) 2 2 y
N1 Ni2 N22 107.90(11) . 2 y
O1 Ni2 O24 87.38(9) . 2 y
O22 Ni2 O24 168.01(10) 2 2 y
N1 Ni2 O24 91.84(10) . 2 y
N22 Ni2 O24 81.27(11) 2 2 y
N2 Ni3 O2 91.25(10) . . y
N2 Ni3 O60 169.31(11) . . y
O2 Ni3 O60 99.44(10) . . y
N2 Ni3 O50 89.84(11) . . y
O2 Ni3 O50 94.18(9) . . y
O60 Ni3 O50 89.75(10) . . y
N2 Ni3 O4 82.15(11) . . y
O2 Ni3 O4 170.93(10) . . y
O60 Ni3 O4 87.19(10) . . y
O50 Ni3 O4 92.02(10) . . y
N2 Ni3 O80 88.90(11) . . y
O2 Ni3 O80 85.15(9) . . y
O60 Ni3 O80 91.62(10) . . y
O50 Ni3 O80 178.55(10) . . y
O4 Ni3 O80 88.49(10) . . y
O71 Ni4 O71 87.46(12) 2 . y
O71 Ni4 O22 178.89(9) 2 2 y
O71 Ni4 O22 91.44(9) . 2 y
O71 Ni4 O22 91.44(9) 2 . y
O71 Ni4 O22 178.89(9) . . y
O22 Ni4 O22 89.66(13) 2 . y
O71 Ni4 O21 95.16(8) 2 . y
O71 Ni4 O21 102.05(8) . . y
O22 Ni4 O21 85.23(9) 2 . y
O22 Ni4 O21 77.88(9) . . y
O71 Ni4 O21 102.05(8) 2 2 y
O71 Ni4 O21 95.16(8) . 2 y
O22 Ni4 O21 77.88(9) 2 2 y
O22 Ni4 O21 85.23(9) . 2 y
O21 Ni4 O21 156.14(12) . 2 y
C1 O1 Ni2 124.84(19) . . ?
C1 O1 Ni1 110.45(18) . . ?
Ni2 O1 Ni1 124.54(11) . . y
C2 O2 Ni3 125.2(2) . . ?
C2 O2 Ni1 109.87(19) . . ?
Ni3 O2 Ni1 117.59(10) . . y
C9 O3 H3X 109.4 . . ?
C12 O4 Ni3 108.3(2) . . ?
C12 O4 H4X 106.5 . . ?
Ni3 O4 H4X 99.2 . . ?
C7 N1 C8 116.7(3) . . ?
C7 N1 Ni2 122.8(2) . . ?
C8 N1 Ni2 120.5(2) . . ?
C10 N2 C11 119.8(3) . . ?
C10 N2 Ni3 127.4(2) . . ?
C11 N2 Ni3 112.7(2) . . ?
O1 C1 C6 124.2(3) . . ?
O1 C1 C2 116.3(3) . . ?
C6 C1 C2 119.5(3) . . ?
O2 C2 C3 125.4(3) . . ?
O2 C2 C1 115.8(3) . . ?
C3 C2 C1 118.8(3) . . ?
C2 C3 C4 120.2(3) . . ?
C2 C3 C10 124.9(3) . . ?
C4 C3 C10 114.9(3) . . ?
C5 C4 C3 121.1(3) . . ?
C5 C4 H4 119.5 . . ?
C3 C4 H4 119.5 . . ?
C4 C5 C6 120.6(3) . . ?
C4 C5 H5 119.7 . . ?
C6 C5 H5 119.7 . . ?
C5 C6 C1 119.8(3) . . ?
C5 C6 C7 116.0(3) . . ?
C1 C6 C7 124.3(3) . . ?
N1 C7 C6 127.5(3) . . ?
N1 C7 H7 116.2 . . ?
C6 C7 H7 116.2 . . ?
N1 C8 C9 111.9(3) . . ?
N1 C8 H8A 109.2 . . ?
C9 C8 H8A 109.2 . . ?
N1 C8 H8B 109.2 . . ?
C9 C8 H8B 109.2 . . ?
H8A C8 H8B 107.9 . . ?
O3 C9 C8 110.7(3) . . ?
O3 C9 H9A 109.5 . . ?
C8 C9 H9A 109.5 . . ?
O3 C9 H9B 109.5 . . ?
C8 C9 H9B 109.5 . . ?
H9A C9 H9B 108.1 . . ?
N2 C10 C3 124.7(3) . . ?
N2 C10 H10 117.6 . . ?
C3 C10 H10 117.6 . . ?
N2 C11 C12 107.2(3) . . ?
N2 C11 H11A 110.3 . . ?
C12 C11 H11A 110.3 . . ?
N2 C11 H11B 110.3 . . ?
C12 C11 H11B 110.3 . . ?
H11A C11 H11B 108.5 . . ?
O4 C12 C11 109.7(3) . . ?
O4 C12 H12A 109.7 . . ?
C11 C12 H12A 109.7 . . ?
O4 C12 H12B 109.7 . . ?
C11 C12 H12B 109.7 . . ?
H12A C12 H12B 108.2 . . ?
C21 O21 Ni1 127.0(2) . . ?
C21 O21 Ni4 107.38(19) . . ?
Ni1 O21 Ni4 117.12(10) . . y
C22 O22 Ni2 125.1(2) . 2 ?
C22 O22 Ni4 108.51(19) . . ?
Ni2 O22 Ni4 126.17(11) 2 . y
C29 O23 H23X 105.7 . . ?
C32 O24 Ni2 108.5(2) . 2 ?
C32 O24 H24X 116.1 . . ?
Ni2 O24 H24X 117.4 2 . ?
C27 N21 C28 116.2(3) . . ?
C27 N21 Ni1 123.8(2) . . ?
C28 N21 Ni1 119.9(2) . . ?
C30 N22 C31 119.8(3) . . ?
C30 N22 Ni2 126.8(3) . 2 ?
C31 N22 Ni2 113.4(2) . 2 ?
O21 C21 C26 124.9(3) . . ?
O21 C21 C22 116.3(3) . . ?
C26 C21 C22 118.8(3) . . ?
O22 C22 C23 124.1(3) . . ?
O22 C22 C21 115.4(3) . . ?
C23 C22 C21 120.4(3) . . ?
C22 C23 C24 119.2(3) . . ?
C22 C23 C30 122.2(3) . . ?
C24 C23 C30 118.6(3) . . ?
C25 C24 C23 120.7(3) . . ?
C25 C24 H24 119.6 . . ?
C23 C24 H24 119.6 . . ?
C24 C25 C26 121.7(3) . . ?
C24 C25 H25 119.2 . . ?
C26 C25 H25 119.2 . . ?
C21 C26 C25 119.1(3) . . ?
C21 C26 C27 124.2(3) . . ?
C25 C26 C27 116.7(3) . . ?
N21 C27 C26 127.7(3) . . ?
N21 C27 H27 116.2 . . ?
C26 C27 H27 116.2 . . ?
N21 C28 C29 110.6(3) . . ?
N21 C28 H28A 109.5 . . ?
C29 C28 H28A 109.5 . . ?
N21 C28 H28B 109.5 . . ?
C29 C28 H28B 109.5 . . ?
H28A C28 H28B 108.1 . . ?
O23 C29 C28 109.8(3) . . ?
O23 C29 H29A 109.7 . . ?
C28 C29 H29A 109.7 . . ?
O23 C29 H29B 109.7 . . ?
C28 C29 H29B 109.7 . . ?
H29A C29 H29B 108.2 . . ?
N22 C30 C23 125.4(3) . . ?
N22 C30 H30 117.3 . . ?
C23 C30 H30 117.3 . . ?
N22 C31 C32 107.3(3) . . ?
N22 C31 H31A 110.2 . . ?
C32 C31 H31A 110.2 . . ?
N22 C31 H31B 110.2 . . ?
C32 C31 H31B 110.2 . . ?
H31A C31 H31B 108.5 . . ?
O24 C32 C31 109.5(3) . . ?
O24 C32 H32A 109.8 . . ?
C31 C32 H32A 109.8 . . ?
O24 C32 H32B 109.8 . . ?
C31 C32 H32B 109.8 . . ?
H32A C32 H32B 108.2 . . ?
C50 O50 Ni3 128.2(3) . . ?
C50 C51 H51A 109.5 . . ?
C50 C51 H51B 109.5 . . ?
H51A C51 H51B 109.5 . . ?
C50 C51 H51C 109.5 . . ?
H51A C51 H51C 109.5 . . ?
H51B C51 H51C 109.5 . . ?
O51 C50 O50 125.3(4) . . ?
O51 C50 C51 117.9(3) . . ?
O50 C50 C51 116.8(4) . . ?
C60 O60 Ni3 128.6(2) . . ?
C60 O61 Ni1 130.2(2) . . ?
O60 C60 O61 125.6(3) . . ?
O60 C60 C61 118.0(3) . . ?
O61 C60 C61 116.5(3) . . ?
C60 C61 H61A 109.5 . . ?
C60 C61 H61B 109.5 . . ?
H61A C61 H61B 109.5 . . ?
C60 C61 H61C 109.5 . . ?
H61A C61 H61C 109.5 . . ?
H61B C61 H61C 109.5 . . ?
C70 O70 Ni1 125.4(2) . . ?
C70 O71 Ni4 120.63(19) . . ?
O71 C70 O70 123.7(3) . . ?
O71 C70 C71 117.8(3) . . ?
O70 C70 C71 118.5(3) . . ?
C70 C71 H71A 109.5 . . ?
C70 C71 H71B 109.5 . . ?
H71A C71 H71B 109.5 . . ?
C70 C71 H71C 109.5 . . ?
H71A C71 H71C 109.5 . . ?
H71B C71 H71C 109.5 . . ?
C81 O80 Ni3 123.3(2) . . ?
C81 O80 H80 109.8 . . ?
Ni3 O80 H80 101.4 . . ?
O80 C81 H81A 109.5 . . ?
O80 C81 H81B 109.5 . . ?
H81A C81 H81B 109.5 . . ?
O80 C81 H81C 109.5 . . ?
H81A C81 H81C 109.5 . . ?
H81B C81 H81C 109.5 . . ?
H10X O100 H10Y 98.9 . . ?
C110 O110 H11X 108.0 . . ?
O110 C110 H11C 109.5 . . ?
O110 C110 H11D 109.5 . . ?
H11C C110 H11D 109.5 . . ?
O110 C110 H11E 109.5 . . ?
H11C C110 H11E 109.5 . . ?
H11D C110 H11E 109.5 . . ?
C120 O120 H12X 120.6 . . ?
C120 O120 H12Y 99.3 . . ?
H12X O120 H12Y 42.4 . . ?
H12X O121 H12Y 29.0 . . ?
H13X O130 H13Y 122.0 . . ?
C140 O140 H14X 107.1 . . ?
O140 C140 H14A 109.5 . . ?
O140 C140 H14B 109.5 . . ?
H14A C140 H14B 109.5 . . ?
O140 C140 H14C 109.5 . . ?
H14A C140 H14C 109.5 . . ?
H14B C140 H14C 109.5 . . ?
O140 C140 H15X 133.7 . . ?
H14A C140 H15X 63.9 . . ?
H14B C140 H15X 115.8 . . ?
H14C C140 H15X 46.6 . . ?
C150 O150 H15X 110.1 . . ?
C150 O150 H16X 69.9 . . ?
H15X O150 H16X 142.1 . . ?
C160 O160 H16X 76.4 . . ?
O160 C160 H16A 109.5 . . ?
O160 C160 H16B 109.5 . . ?
H16A C160 H16B 109.5 . . ?
O160 C160 H16C 109.5 . . ?
H16A C160 H16C 109.5 . . ?
H16B C160 H16C 109.5 . . ?

loop_
_geom_bond_atom_site_label_1
_geom_bond_atom_site_label_2
_geom_bond_distance
_geom_bond_site_symmetry_2
_geom_bond_publ_flag
Ni1 O21 1.997(2) . y
Ni1 O61 2.054(2) . y
Ni1 N21 2.058(3) . y
Ni1 O2 2.062(2) . y
Ni1 O1 2.065(2) . y
Ni1 O70 2.144(2) . y
Ni2 O1 1.964(2) . y
Ni2 O22 1.984(2) 2 y
Ni2 N1 1.990(3) . y
Ni2 N22 1.997(3) 2 y
Ni2 O24 2.123(2) 2 y
Ni3 N2 2.000(3) . y
Ni3 O2 2.017(2) . y
Ni3 O60 2.036(3) . y
Ni3 O50 2.079(2) . y
Ni3 O4 2.112(3) . y
Ni3 O80 2.115(2) . y
Ni4 O71 2.036(2) 2 y
Ni4 O71 2.036(2) . y
Ni4 O22 2.043(2) 2 y
Ni4 O22 2.043(2) . y
Ni4 O21 2.081(2) . y
Ni4 O21 2.081(2) 2 y
O1 C1 1.323(4) . ?
O2 C2 1.330(4) . ?
O3 C9 1.422(4) . ?
O3 H3X 0.8717 . ?
O4 C12 1.435(5) . ?
O4 H4X 0.9655 . ?
N1 C7 1.287(4) . ?
N1 C8 1.475(4) . ?
N2 C10 1.277(4) . ?
N2 C11 1.460(4) . ?
C1 C6 1.415(4) . ?
C1 C2 1.446(4) . ?
C2 C3 1.399(5) . ?
C3 C4 1.421(4) . ?
C3 C10 1.454(5) . ?
C4 C5 1.363(5) . ?
C4 H4 0.9500 . ?
C5 C6 1.414(5) . ?
C5 H5 0.9500 . ?
C6 C7 1.451(4) . ?
C7 H7 0.9500 . ?
C8 C9 1.523(5) . ?
C8 H8A 0.9900 . ?
C8 H8B 0.9900 . ?
C9 H9A 0.9900 . ?
C9 H9B 0.9900 . ?
C10 H10 0.9500 . ?
C11 C12 1.530(5) . ?
C11 H11A 0.9900 . ?
C11 H11B 0.9900 . ?
C12 H12A 0.9900 . ?
C12 H12B 0.9900 . ?
O21 C21 1.321(4) . ?
O22 C22 1.327(4) . ?
O22 Ni2 1.984(2) 2 ?
O23 C29 1.433(5) . ?
O23 H23X 0.8040 . ?
O24 C32 1.434(4) . ?
O24 Ni2 2.123(2) 2 ?
O24 H24X 0.8662 . ?
N21 C27 1.281(5) . ?
N21 C28 1.471(4) . ?
N22 C30 1.284(5) . ?
N22 C31 1.473(5) . ?
N22 Ni2 1.997(3) 2 ?
C21 C26 1.409(5) . ?
C21 C22 1.436(5) . ?
C22 C23 1.413(5) . ?
C23 C24 1.415(5) . ?
C23 C30 1.440(5) . ?
C24 C25 1.355(6) . ?
C24 H24 0.9500 . ?
C25 C26 1.431(5) . ?
C25 H25 0.9500 . ?
C26 C27 1.453(5) . ?
C27 H27 0.9500 . ?
C28 C29 1.522(5) . ?
C28 H28A 0.9900 . ?
C28 H28B 0.9900 . ?
C29 H29A 0.9900 . ?
C29 H29B 0.9900 . ?
C30 H30 0.9500 . ?
C31 C32 1.508(6) . ?
C31 H31A 0.9900 . ?
C31 H31B 0.9900 . ?
C32 H32A 0.9900 . ?
C32 H32B 0.9900 . ?
O50 C50 1.258(4) . ?
C51 C50 1.509(6) . ?
C51 H51A 0.9800 . ?
C51 H51B 0.9800 . ?
C51 H51C 0.9800 . ?
C50 O51 1.257(5) . ?
O60 C60 1.254(4) . ?
O61 C60 1.264(4) . ?
C60 C61 1.518(4) . ?
C61 H61A 0.9800 . ?
C61 H61B 0.9800 . ?
C61 H61C 0.9800 . ?
O70 C70 1.263(4) . ?
O71 C70 1.262(4) . ?
C70 C71 1.507(4) . ?
C71 H71A 0.9800 . ?
C71 H71B 0.9800 . ?
C71 H71C 0.9800 . ?
O80 C81 1.432(4) . ?
O80 H80 0.8409 . ?
C81 H81A 0.9800 . ?
C81 H81B 0.9800 . ?
C81 H81C 0.9800 . ?
O100 H10X 0.8513 . ?
O100 H10Y 0.8096 . ?
O110 C110 1.385(6) . ?
O110 H11X 0.8902 . ?
C110 H11C 0.9800 . ?
C110 H11D 0.9800 . ?
C110 H11E 0.9800 . ?
C120 O120 1.249(11) . ?
C120 H12C 0.9800 . ?
C120 H12D 0.9800 . ?
C120 H12E 0.9800 . ?
O120 H12X 0.8616 . ?
O120 H12Y 1.0337 . ?
O121 H12X 1.3213 . ?
O121 H12Y 0.8661 . ?
O130 H13X 0.8616 . ?
O130 H13Y 0.7868 . ?
O140 C140 1.744(19) . ?
O140 H14X 0.9920 . ?
C140 H14A 0.9800 . ?
C140 H14B 0.9800 . ?
C140 H14C 0.9800 . ?
C140 H15X 0.8812 . ?
O150 C150 1.60(2) . ?
O150 H15X 0.8707 . ?
O150 H16X 1.4093 . ?
C150 H15A 0.9800 . ?
C150 H15B 0.9800 . ?
C150 H15C 0.9800 . ?
O160 C160 1.54(2) . ?
O160 H16X 1.0899 . ?
C160 H16A 0.9800 . ?
C160 H16B 0.9800 . ?
C160 H16C 0.9800 . ?

loop_
_geom_hbond_atom_site_label_D
_geom_hbond_atom_site_label_H
_geom_hbond_atom_site_label_A
_geom_hbond_distance_DH
_geom_hbond_distance_HA
_geom_hbond_distance_DA
_geom_hbond_angle_DHA
_geom_hbond_site_symmetry_A
O3 H3X O100 0.87 1.84 2.704(4) 169.9 .
O4 H4X O51 0.97 1.65 2.597(4) 164.3 .
O23 H23X O130 0.80 1.85 2.650(4) 176.4 6
O24 H24X O23 0.87 1.75 2.600(4) 164.7 2
O80 H80 O70 0.84 1.82 2.662(3) 174.8 .
O100 H10X O61 0.85 1.89 2.727(3) 165.4 2
O100 H10Y O71 0.81 1.90 2.706(3) 170.4 .
O110 H11X O100 0.89 1.84 2.710(4) 163.7 .
O120 H12X O110 0.86 1.84 2.692(10) 169.3 .
O121 H12Y O110 0.87 1.94 2.799(8) 172.4 .
O130 H13X O150 0.86 2.02 2.820(18) 154.4 .
O130 H13Y O3 0.79 1.98 2.760(4) 174.3 .

loop_
_geom_torsion_atom_site_label_1
_geom_torsion_atom_site_label_2
_geom_torsion_atom_site_label_3
_geom_torsion_atom_site_label_4
_geom_torsion
_geom_torsion_site_symmetry_1
_geom_torsion_site_symmetry_2
_geom_torsion_site_symmetry_3
_geom_torsion_site_symmetry_4
_geom_torsion_publ_flag
O22 Ni2 O1 C1 -114.1(2) 2 . . . ?
N1 Ni2 O1 C1 -15.6(2) . . . . ?
N22 Ni2 O1 C1 138.6(3) 2 . . . ?
O24 Ni2 O1 C1 76.0(2) 2 . . . ?
O22 Ni2 O1 Ni1 60.73(14) 2 . . . ?
N1 Ni2 O1 Ni1 159.22(13) . . . . ?
N22 Ni2 O1 Ni1 -46.6(3) 2 . . . ?
O24 Ni2 O1 Ni1 -109.13(14) 2 . . . ?
O21 Ni1 O1 C1 146.52(19) . . . . ?
O61 Ni1 O1 C1 52.1(12) . . . . ?
N21 Ni1 O1 C1 -121.7(2) . . . . ?
O2 Ni1 O1 C1 -24.18(18) . . . . ?
O70 Ni1 O1 C1 57.23(19) . . . . ?
O21 Ni1 O1 Ni2 -28.95(13) . . . . ?
O61 Ni1 O1 Ni2 -123.3(11) . . . . ?
N21 Ni1 O1 Ni2 62.87(15) . . . . ?
O2 Ni1 O1 Ni2 160.36(14) . . . . ?
O70 Ni1 O1 Ni2 -118.24(13) . . . . ?
N2 Ni3 O2 C2 -11.0(2) . . . . ?
O60 Ni3 O2 C2 168.6(2) . . . . ?
O50 Ni3 O2 C2 -100.9(2) . . . . ?
O4 Ni3 O2 C2 32.1(7) . . . . ?
O80 Ni3 O2 C2 77.8(2) . . . . ?
N2 Ni3 O2 Ni1 -157.93(13) . . . . ?
O60 Ni3 O2 Ni1 21.69(13) . . . . ?
O50 Ni3 O2 Ni1 112.14(12) . . . . ?
O4 Ni3 O2 Ni1 -114.8(6) . . . . ?
O80 Ni3 O2 Ni1 -69.15(12) . . . . ?
O21 Ni1 O2 C2 -16.4(5) . . . . ?
O61 Ni1 O2 C2 -149.48(19) . . . . ?
N21 Ni1 O2 C2 119.40(19) . . . . ?
O1 Ni1 O2 C2 25.98(19) . . . . ?
O70 Ni1 O2 C2 -65.89(19) . . . . ?
O21 Ni1 O2 Ni3 135.3(3) . . . . ?
O61 Ni1 O2 Ni3 2.22(13) . . . . ?
N21 Ni1 O2 Ni3 -88.90(13) . . . . ?
O1 Ni1 O2 Ni3 177.69(13) . . . . ?
O70 Ni1 O2 Ni3 85.82(12) . . . . ?
N2 Ni3 O4 C12 14.5(2) . . . . ?
O2 Ni3 O4 C12 -29.1(7) . . . . ?
O60 Ni3 O4 C12 -166.3(2) . . . . ?
O50 Ni3 O4 C12 104.1(2) . . . . ?
O80 Ni3 O4 C12 -74.6(2) . . . . ?
O1 Ni2 N1 C7 8.1(3) . . . . ?
O22 Ni2 N1 C7 108.0(2) 2 . . . ?
N22 Ni2 N1 C7 -160.8(2) 2 . . . ?
O24 Ni2 N1 C7 -79.4(3) 2 . . . ?
O1 Ni2 N1 C8 -170.8(2) . . . . ?
O22 Ni2 N1 C8 -71.0(2) 2 . . . ?
N22 Ni2 N1 C8 20.3(3) 2 . . . ?
O24 Ni2 N1 C8 101.7(2) 2 . . . ?
O2 Ni3 N2 C10 9.7(3) . . . . ?
O60 Ni3 N2 C10 -168.3(5) . . . . ?
O50 Ni3 N2 C10 103.9(3) . . . . ?
O4 Ni3 N2 C10 -164.1(3) . . . . ?
O80 Ni3 N2 C10 -75.4(3) . . . . ?
O2 Ni3 N2 C11 -173.0(2) . . . . ?
O60 Ni3 N2 C11 9.0(7) . . . . ?
O50 Ni3 N2 C11 -78.8(2) . . . . ?
O4 Ni3 N2 C11 13.3(2) . . . . ?
O80 Ni3 N2 C11 101.9(2) . . . . ?
Ni2 O1 C1 C6 15.8(4) . . . . ?
Ni1 O1 C1 C6 -159.6(2) . . . . ?
Ni2 O1 C1 C2 -165.76(19) . . . . ?
Ni1 O1 C1 C2 18.8(3) . . . . ?
Ni3 O2 C2 C3 7.5(4) . . . . ?
Ni1 O2 C2 C3 156.6(3) . . . . ?
Ni3 O2 C2 C1 -173.12(19) . . . . ?
Ni1 O2 C2 C1 -24.1(3) . . . . ?
O1 C1 C2 O2 3.7(4) . . . . ?
C6 C1 C2 O2 -177.8(3) . . . . ?
O1 C1 C2 C3 -177.0(3) . . . . ?
C6 C1 C2 C3 1.5(4) . . . . ?
O2 C2 C3 C4 180.0(3) . . . . ?
C1 C2 C3 C4 0.7(4) . . . . ?
O2 C2 C3 C10 1.8(5) . . . . ?
C1 C2 C3 C10 -177.5(3) . . . . ?
C2 C3 C4 C5 -1.9(5) . . . . ?
C10 C3 C4 C5 176.5(3) . . . . ?
C3 C4 C5 C6 0.8(5) . . . . ?
C4 C5 C6 C1 1.4(5) . . . . ?
C4 C5 C6 C7 -178.3(3) . . . . ?
O1 C1 C6 C5 175.8(3) . . . . ?
C2 C1 C6 C5 -2.6(4) . . . . ?
O1 C1 C6 C7 -4.5(5) . . . . ?
C2 C1 C6 C7 177.1(3) . . . . ?
C8 N1 C7 C6 178.3(3) . . . . ?
Ni2 N1 C7 C6 -0.6(4) . . . . ?
C5 C6 C7 N1 175.9(3) . . . . ?
C1 C6 C7 N1 -3.8(5) . . . . ?
C7 N1 C8 C9 -82.7(4) . . . . ?
Ni2 N1 C8 C9 96.3(3) . . . . ?
N1 C8 C9 O3 69.8(4) . . . . ?
C11 N2 C10 C3 178.3(3) . . . . ?
Ni3 N2 C10 C3 -4.5(5) . . . . ?
C2 C3 C10 N2 -3.6(5) . . . . ?
C4 C3 C10 N2 178.1(3) . . . . ?
C10 N2 C11 C12 140.9(3) . . . . ?
Ni3 N2 C11 C12 -36.7(4) . . . . ?
Ni3 O4 C12 C11 -38.2(3) . . . . ?
N2 C11 C12 O4 49.5(4) . . . . ?
O61 Ni1 O21 C21 -98.2(2) . . . . ?
N21 Ni1 O21 C21 -8.7(2) . . . . ?
O2 Ni1 O21 C21 127.7(4) . . . . ?
O1 Ni1 O21 C21 86.3(2) . . . . ?
O70 Ni1 O21 C21 176.5(2) . . . . ?
O61 Ni1 O21 Ni4 118.06(12) . . . . ?
N21 Ni1 O21 Ni4 -152.36(12) . . . . ?
O2 Ni1 O21 Ni4 -16.0(4) . . . . ?
O1 Ni1 O21 Ni4 -57.37(12) . . . . ?
O70 Ni1 O21 Ni4 32.77(11) . . . . ?
O71 Ni4 O21 C21 121.58(19) 2 . . . ?
O71 Ni4 O21 C21 -149.92(18) . . . . ?
O22 Ni4 O21 C21 -59.46(19) 2 . . . ?
O22 Ni4 O21 C21 31.22(18) . . . . ?
O21 Ni4 O21 C21 -14.68(17) 2 . . . ?
O71 Ni4 O21 Ni1 -88.11(12) 2 . . . ?
O71 Ni4 O21 Ni1 0.39(13) . . . . ?
O22 Ni4 O21 Ni1 90.84(12) 2 . . . ?
O22 Ni4 O21 Ni1 -178.48(13) . . . . ?
O21 Ni4 O21 Ni1 135.62(11) 2 . . . ?
O71 Ni4 O22 C22 -127.01(19) 2 . . . ?
O71 Ni4 O22 C22 -119(5) . . . . ?
O22 Ni4 O22 C22 53.16(17) 2 . . . ?
O21 Ni4 O22 C22 -32.04(19) . . . . ?
O21 Ni4 O22 C22 131.0(2) 2 . . . ?
O71 Ni4 O22 Ni2 58.37(14) 2 . . 2 ?
O71 Ni4 O22 Ni2 67(5) . . . 2 ?
O22 Ni4 O22 Ni2 -121.47(17) 2 . . 2 ?
O21 Ni4 O22 Ni2 153.34(15) . . . 2 ?
O21 Ni4 O22 Ni2 -43.61(14) 2 . . 2 ?
O21 Ni1 N21 C27 3.7(3) . . . . ?
O61 Ni1 N21 C27 92.9(3) . . . . ?
O2 Ni1 N21 C27 -166.7(3) . . . . ?
O1 Ni1 N21 C27 -87.5(3) . . . . ?
O70 Ni1 N21 C27 104.8(12) . . . . ?
O21 Ni1 N21 C28 -174.3(2) . . . . ?
O61 Ni1 N21 C28 -85.0(2) . . . . ?
O2 Ni1 N21 C28 15.4(2) . . . . ?
O1 Ni1 N21 C28 94.5(2) . . . . ?
O70 Ni1 N21 C28 -73.2(12) . . . . ?
Ni1 O21 C21 C26 7.6(4) . . . . ?
Ni4 O21 C21 C26 154.1(3) . . . . ?
Ni1 O21 C21 C22 -172.35(19) . . . . ?
Ni4 O21 C21 C22 -25.9(3) . . . . ?
Ni2 O22 C22 C23 24.1(4) 2 . . . ?
Ni4 O22 C22 C23 -150.6(3) . . . . ?
Ni2 O22 C22 C21 -157.2(2) 2 . . . ?
Ni4 O22 C22 C21 28.1(3) . . . . ?
O21 C21 C22 O22 -1.0(4) . . . . ?
C26 C21 C22 O22 179.1(3) . . . . ?
O21 C21 C22 C23 177.7(3) . . . . ?
C26 C21 C22 C23 -2.2(4) . . . . ?
O22 C22 C23 C24 -179.6(3) . . . . ?
C21 C22 C23 C24 1.7(5) . . . . ?
O22 C22 C23 C30 2.1(5) . . . . ?
C21 C22 C23 C30 -176.5(3) . . . . ?
C22 C23 C24 C25 0.5(5) . . . . ?
C30 C23 C24 C25 178.8(3) . . . . ?
C23 C24 C25 C26 -2.2(5) . . . . ?
O21 C21 C26 C25 -179.4(3) . . . . ?
C22 C21 C26 C25 0.5(5) . . . . ?
O21 C21 C26 C27 1.1(5) . . . . ?
C22 C21 C26 C27 -179.0(3) . . . . ?
C24 C25 C26 C21 1.7(5) . . . . ?
C24 C25 C26 C27 -178.8(3) . . . . ?
C28 N21 C27 C26 -179.4(3) . . . . ?
Ni1 N21 C27 C26 2.6(5) . . . . ?
C21 C26 C27 N21 -6.6(5) . . . . ?
C25 C26 C27 N21 173.8(3) . . . . ?
C27 N21 C28 C29 104.3(3) . . . . ?
Ni1 N21 C28 C29 -77.6(3) . . . . ?
N21 C28 C29 O23 -63.0(4) . . . . ?
C31 N22 C30 C23 178.6(3) . . . . ?
Ni2 N22 C30 C23 -3.1(5) 2 . . . ?
C22 C23 C30 N22 -13.4(5) . . . . ?
C24 C23 C30 N22 168.3(3) . . . . ?
C30 N22 C31 C32 143.3(3) . . . . ?
Ni2 N22 C31 C32 -35.2(4) 2 . . . ?
Ni2 O24 C32 C31 -39.8(3) 2 . . . ?
N22 C31 C32 O24 49.3(4) . . . . ?
N2 Ni3 O50 C50 91.8(3) . . . . ?
O2 Ni3 O50 C50 -177.0(3) . . . . ?
O60 Ni3 O50 C50 -77.5(3) . . . . ?
O4 Ni3 O50 C50 9.6(3) . . . . ?
O80 Ni3 O50 C50 120(4) . . . . ?
Ni3 O50 C50 O51 -2.7(6) . . . . ?
Ni3 O50 C50 C51 179.4(3) . . . . ?
N2 Ni3 O60 C60 130.3(6) . . . . ?
O2 Ni3 O60 C60 -47.7(3) . . . . ?
O50 Ni3 O60 C60 -141.9(3) . . . . ?
O4 Ni3 O60 C60 126.1(3) . . . . ?
O80 Ni3 O60 C60 37.7(3) . . . . ?
O21 Ni1 O61 C60 158.2(3) . . . . ?
N21 Ni1 O61 C60 66.5(3) . . . . ?
O2 Ni1 O61 C60 -31.9(3) . . . . ?
O1 Ni1 O61 C60 -107.4(12) . . . . ?
O70 Ni1 O61 C60 -112.5(3) . . . . ?
Ni3 O60 C60 O61 29.9(5) . . . . ?
Ni3 O60 C60 C61 -149.4(3) . . . . ?
Ni1 O61 C60 O60 18.7(5) . . . . ?
Ni1 O61 C60 C61 -162.0(2) . . . . ?
O21 Ni1 O70 C70 -71.0(2) . . . . ?
O61 Ni1 O70 C70 -160.3(2) . . . . ?
N21 Ni1 O70 C70 -172.2(11) . . . . ?
O2 Ni1 O70 C70 98.5(2) . . . . ?
O1 Ni1 O70 C70 20.1(2) . . . . ?
O71 Ni4 O71 C70 50.7(2) 2 . . . ?
O22 Ni4 O71 C70 -129.4(2) 2 . . . ?
O22 Ni4 O71 C70 42(5) . . . . ?
O21 Ni4 O71 C70 -44.0(2) . . . . ?
O21 Ni4 O71 C70 152.6(2) 2 . . . ?
Ni4 O71 C70 O70 26.0(4) . . . . ?
Ni4 O71 C70 C71 -154.1(2) . . . . ?
Ni1 O70 C70 O71 42.2(4) . . . . ?
Ni1 O70 C70 C71 -137.8(2) . . . . ?
N2 Ni3 O80 C81 -126.2(3) . . . . ?
O2 Ni3 O80 C81 142.4(3) . . . . ?
O60 Ni3 O80 C81 43.1(3) . . . . ?
O50 Ni3 O80 C81 -155(4) . . . . ?
O4 Ni3 O80 C81 -44.1(3) . . . . ?
